data_7243027
loop_
_publ_author_name
'Talha, Khalid'
Alamgir,
'Ahmed, Naeem'
'Xie, Lin-Hua'
'Zhang, Xin'
'Li, Jian-Rong'

_publ_section_title
;
 Construction of a zeolite A-type multivariate metal--organic framework
 for selective sensing of Fe3+ and Cr2O72&#x2212;
;
_journal_issue 28
_journal_name_full CrystEngComm
_journal_page_first 4923
_journal_page_last 4929
_journal_paper_doi 10.1039/D1CE00610J
_journal_volume 23
_journal_year 2021
_chemical_formula_moiety '0.04(C132 H108 N120 O72 Zn24), 0.13(O H2)'
_chemical_formula_sum 'C44 H38 N40 O25 Zn8'
_chemical_formula_weight 256.01
_space_group_crystal_system cubic
_space_group_IT_number 221
_space_group_name_Hall '-P 4 2 3'
_space_group_name_H-M_alt 'P m -3 m'
_atom_sites_solution_hydrogens mixed
_atom_sites_solution_primary dual
_audit_creation_date 2019-06-22
_audit_creation_method
;
Olex2 1.2
(compiled 2018.05.29 svn.r3508 for OlexSys, GUI svn.r5506)
;
_audit_update_record
;
2021-06-03 deposited with the CCDC.	2021-06-07 downloaded from the CCDC.
;
_cell_angle_alpha 90
_cell_angle_beta 90
_cell_angle_gamma 90
_cell_formula_units_Z 24
_cell_length_a 27.5455(2)
_cell_length_b 27.5455(2)
_cell_length_c 27.5455(2)
_cell_measurement_reflns_used 7730
_cell_measurement_temperature 243.01(10)
_cell_measurement_theta_max 67.6460
_cell_measurement_theta_min 3.8940
_cell_volume 20900.3(3)
_computing_cell_refinement 'CrysAlisPro 1.171.40.53 (Rigaku OD, 2019)'
_computing_data_collection 'CrysAlisPro 1.171.40.53 (Rigaku OD, 2019)'
_computing_data_reduction 'CrysAlisPro 1.171.40.53 (Rigaku OD, 2019)'
_computing_molecular_graphics 'Olex2 (Dolomanov et al., 2009)'
_computing_publication_material 'Olex2 (Dolomanov et al., 2009)'
_computing_structure_refinement 'ShelXL (Sheldrick, 2015)'
_computing_structure_solution 'ShelXT (Sheldrick, 2015)'
_diffrn_ambient_environment N~2~
_diffrn_ambient_temperature 243.01(10)
_diffrn_detector 'CCD plate'
_diffrn_detector_area_resol_mean 10.3376
_diffrn_detector_type AtlasS2
_diffrn_measured_fraction_theta_full 0.999
_diffrn_measured_fraction_theta_max 0.992
_diffrn_measurement_details
;
List of Runs (angles in degrees, time in seconds):

  # Type    Start    End  Width  t~exp~   \w     \q     \k     \f   Frames
#--------------------------------------------------------------------------
  1  \w    -82.00  36.00   0.50    5.00    --  -41.94  19.00 -90.00  236
  2  \w    -59.00  27.00   0.50    5.00    --  -41.94  57.00 120.00  172
  3  \w     44.00  91.00   0.50    5.00    --   41.94-130.00 -65.00   94
  4  \w    107.00 162.00   0.50   20.00    --  103.05 125.00 -30.00  110
  5  \w    126.00 152.00   0.50   20.00    --  103.05 125.00   0.00   52
  6  \w    134.00 175.00   0.50   20.00    --  103.05 125.00  90.00   82
  7  \w     33.00 118.00   0.50   20.00    --  103.05-125.00 120.00  170
  8  \w     80.00 110.00   0.50   20.00    --  103.05 -94.00-180.00   60
  9  \w    145.00 174.00   0.50   20.00    --  103.05  30.00  30.00   58
 10  \w     77.00 175.00   0.50   20.00    --  103.05  45.00-180.00  196
 11  \w     96.00 138.00   0.50   20.00    --  103.05 125.00 -90.00   84
 12  \w    118.00 164.00   0.50   20.00    --  103.05 125.00-120.00   92
;
_diffrn_measurement_device 'four-circle diffractometer'
_diffrn_measurement_device_type 'SuperNova, Dual, Cu at home/near, AtlasS2'
_diffrn_measurement_method '\w scans'
_diffrn_orient_matrix_type 'CrysAlisPro convention (1999,Acta A55,543-557)'
_diffrn_orient_matrix_UB_11 0.0213114000
_diffrn_orient_matrix_UB_12 -0.0485118000
_diffrn_orient_matrix_UB_13 -0.0179206000
_diffrn_orient_matrix_UB_21 0.0338309000
_diffrn_orient_matrix_UB_22 0.0277696000
_diffrn_orient_matrix_UB_23 -0.0348538000
_diffrn_orient_matrix_UB_31 0.0391381000
_diffrn_orient_matrix_UB_32 0.0023779000
_diffrn_orient_matrix_UB_33 0.0398387000
_diffrn_radiation_monochromator mirror
_diffrn_radiation_probe x-ray
_diffrn_radiation_type CuK\a
_diffrn_radiation_wavelength 1.54178
_diffrn_reflns_av_R_equivalents 0.1051
_diffrn_reflns_av_unetI/netI 0.0221
_diffrn_reflns_Laue_measured_fraction_full 0.999
_diffrn_reflns_Laue_measured_fraction_max 0.992
_diffrn_reflns_limit_h_max 33
_diffrn_reflns_limit_h_min -28
_diffrn_reflns_limit_k_max 33
_diffrn_reflns_limit_k_min -33
_diffrn_reflns_limit_l_max 33
_diffrn_reflns_limit_l_min -23
_diffrn_reflns_number 92085
_diffrn_reflns_point_group_measured_fraction_full 0.999
_diffrn_reflns_point_group_measured_fraction_max 0.992
_diffrn_reflns_theta_full 67.679
_diffrn_reflns_theta_max 72.869
_diffrn_reflns_theta_min 3.588
_diffrn_source 'micro-focus sealed X-ray tube'
_diffrn_source_type 'SuperNova (Cu) X-ray Source'
_exptl_absorpt_coefficient_mu 0.988
_exptl_absorpt_correction_T_max 1.00000
_exptl_absorpt_correction_T_min 0.55443
_exptl_absorpt_correction_type multi-scan
_exptl_absorpt_process_details
;
CrysAlisPro 1.171.40.53 (Rigaku Oxford Diffraction, 2019)
Empirical absorption correction using spherical harmonics,
 implemented in SCALE3 ABSPACK scaling algorithm.
;
_exptl_crystal_colour 'dark colourless'
_exptl_crystal_density_diffrn 0.488
_exptl_crystal_description block
_exptl_crystal_F_000 3060
_exptl_crystal_size_max 0.1
_exptl_crystal_size_mid 0.07
_exptl_crystal_size_min 0.05
_refine_diff_density_max 1.235
_refine_diff_density_min -0.752
_refine_diff_density_rms 0.096
_refine_ls_extinction_method none
_refine_ls_goodness_of_fit_ref 1.095
_refine_ls_hydrogen_treatment constr
_refine_ls_matrix_type full
_refine_ls_number_parameters 88
_refine_ls_number_reflns 4028
_refine_ls_number_restraints 131
_refine_ls_restrained_S_all 1.153
_refine_ls_R_factor_all 0.1234
_refine_ls_R_factor_gt 0.0976
_refine_ls_shift/su_max 0.002
_refine_ls_shift/su_mean 0.000
_refine_ls_structure_factor_coef Fsqd
_refine_ls_weighting_details 'w=1/[\s^2^(Fo^2^)+(0.2500P)^2^] where P=(Fo^2^+2Fc^2^)/3'
_refine_ls_weighting_scheme calc
_refine_ls_wR_factor_gt 0.3030
_refine_ls_wR_factor_ref 0.3537
_reflns_Friedel_coverage 0.000
_reflns_number_gt 2586
_reflns_number_total 4028
_reflns_threshold_expression 'I > 2\s(I)'
_cod_data_source_file d1ce00610j2.cif
_cod_data_source_block 221
_cod_depositor_comments 'Adding full bibliography for 7243027.cif.'
_cod_original_cell_volume 20900.3(5)
_cod_database_code 7243027
_shelx_shelxl_version_number 2018/3
_chemical_oxdiff_formula 'Zn C O N'
_shelx_space_group_comment
;
The symmetry employed for this shelxl refinement is uniquely defined
by the following loop, which should always be used as a source of
symmetry information in preference to the above space-group names.
They are only intended as comments.
;
_shelx_estimated_absorpt_t_max 0.952
_shelx_estimated_absorpt_t_min 0.908
_reflns_odcompleteness_completeness 99.89
_reflns_odcompleteness_iscentric 1
_reflns_odcompleteness_theta 66.49
_olex2_refinement_description
;
1. Fixed Uiso
 At 1.2 times of:
  All C(H) groups, All N(H,H) groups
2. Rigid bond restraints
 All non-hydrogen atoms
 with sigma for 1-2 distances of 0.01 and sigma for 1-3 distances of 0.01
3. Uiso/Uaniso restraints and constraints
All non-hydrogen atoms have similar U: within 2A with sigma of 0.04 and sigma
for terminal atoms of 0.08
Uanis(N2) \\sim Ueq, Uanis(N3) \\sim Ueq, Uanis(C4) \\sim Ueq, Uanis(C6) \\sim
Ueq, Uanis(C5) \\sim Ueq: with sigma of 0.01 and sigma for terminal atoms of
0.01
4. Others
 Fixed Sof: H3A(0.5) H3B(0.5)
5.a Rotating group:
 N3(H3A,H3B)
5.b Aromatic/amide H refined with riding coordinates:
 C3(H3), C4(H4), C6(H6), C5(H5)
;
_olex2_submission_special_instructions 'No special instructions were received'
_oxdiff_exptl_absorpt_empirical_details
;
Empirical correction (ABSPACK) includes:
- Absorption correction using spherical harmonics
- Frame scaling
- Detector area scaling
;
_oxdiff_exptl_absorpt_empirical_full_max 1.589
_oxdiff_exptl_absorpt_empirical_full_min 0.789

loop_
_space_group_symop_operation_xyz
'x, y, z'
'-x, -y, z'
'-x, y, -z'
'x, -y, -z'
'z, x, y'
'z, -x, -y'
'-z, -x, y'
'-z, x, -y'
'y, z, x'
'-y, z, -x'
'y, -z, -x'
'-y, -z, x'
'y, x, -z'
'-y, -x, -z'
'y, -x, z'
'-y, x, z'
'x, z, -y'
'-x, z, y'
'-x, -z, -y'
'x, -z, y'
'z, y, -x'
'z, -y, x'
'-z, y, x'
'-z, -y, -x'
'-x, -y, -z'
'x, y, -z'
'x, -y, z'
'-x, y, z'
'-z, -x, -y'
'-z, x, y'
'z, x, -y'
'z, -x, y'
'-y, -z, -x'
'y, -z, x'
'-y, z, x'
'y, z, -x'
'-y, -x, z'
'y, x, z'
'-y, x, -z'
'y, -x, -z'
'-x, -z, y'
'x, -z, -y'
'x, z, y'
'-x, z, -y'
'-z, -y, x'
'-z, y, -x'
'z, -y, -x'
'z, y, x'

loop_
_atom_site_label
_atom_site_type_symbol
_atom_site_fract_x
_atom_site_fract_y
_atom_site_fract_z
_atom_site_U_iso_or_equiv
_atom_site_adp_type
_atom_site_occupancy
_atom_site_site_symmetry_order
_atom_site_calc_flag
_atom_site_refinement_flags_posn
_atom_site_refinement_flags_adp
_atom_site_refinement_flags_occupancy
_atom_site_disorder_assembly
_atom_site_disorder_group
Zn1 Zn 0.18518(3) 0.34281(3) 0.500000 0.0648(4) Uani 1 2 d S TU P . .
O2 O 0.08778(19) 0.36648(19) 0.500000 0.0788(13) Uani 1 2 d S TU P . .
O1 O 0.12947(19) 0.2988(2) 0.500000 0.0931(16) Uani 1 2 d S TU P . .
N1 N 0.19295(14) 0.38555(15) 0.55874(15) 0.0707(10) Uani 1 1 d . U . . .
O3 O 0.2385(2) 0.2948(2) 0.500000 0.115(2) Uani 1 2 d S TU P . .
C7 C 0.1682(3) 0.41999(19) 0.58001(19) 0.0709(17) Uani 1 2 d S TU P . .
C1 C 0.0902(3) 0.3213(3) 0.500000 0.0834(19) Uani 1 2 d S TU P . .
C3 C 0.000000 0.3163(4) 0.500000 0.077(2) Uani 1 4 d S TU P . .
H3 H 0.000001 0.350015 0.500000 0.092 Uiso 1 4 calc RS T P . .
N2 N 0.23649(19) 0.3860(3) 0.5809(3) 0.130(2) Uani 1 1 d . U . . .
C2 C 0.0429(3) 0.2930(3) 0.500000 0.098(3) Uani 1 2 d S TU P . .
N3 N 0.1198(4) 0.4266(4) 0.5734(4) 0.148(4) Uani 1 2 d S TU P . .
H3A H 0.111935 0.444669 0.544316 0.178 Uiso 0.5 1 d GR . . . .
H3B H 0.100557 0.399661 0.567960 0.178 Uiso 0.5 1 d GR . . . .
C4 C 0.0443(4) 0.2432(4) 0.500000 0.131(3) Uani 1 2 d S TU P . .
H4 H 0.073434 0.226092 0.500000 0.158 Uiso 1 2 calc RS T P . .
C6 C 0.2746(4) 0.2746(4) 0.500000 0.111(4) Uani 1 4 d S TU P . .
H6 H 0.298479 0.298480 0.500000 0.134 Uiso 1 4 calc RS T P . .
C5 C 0.000000 0.2201(7) 0.500000 0.143(5) Uani 1 4 d S TU P . .
H5 H 0.000000 0.186356 0.500000 0.172 Uiso 1 4 calc RS T P . .
O0AA O 0.000000 0.500000 0.500000 0.166(10) Uani 1 16 d S TU P . .

loop_
_atom_site_aniso_label
_atom_site_aniso_U_11
_atom_site_aniso_U_22
_atom_site_aniso_U_33
_atom_site_aniso_U_23
_atom_site_aniso_U_13
_atom_site_aniso_U_12
Zn1 0.0546(5) 0.0639(6) 0.0757(6) 0.000 0.000 0.0165(3)
O2 0.079(3) 0.073(3) 0.084(3) 0.000 0.000 -0.016(2)
O1 0.066(3) 0.087(3) 0.127(5) 0.000 0.000 0.000(2)
N1 0.061(2) 0.075(2) 0.075(2) -0.0058(19) -0.0062(17) 0.0096(17)
O3 0.079(3) 0.082(3) 0.185(7) 0.000 0.000 0.032(3)
C7 0.062(3) 0.075(2) 0.075(2) -0.010(3) -0.017(2) 0.017(2)
C1 0.066(3) 0.088(4) 0.096(5) 0.000 0.000 0.015(3)
C3 0.069(5) 0.066(5) 0.096(7) 0.000 0.000 0.000
N2 0.074(3) 0.162(5) 0.153(5) -0.068(4) -0.033(3) 0.043(3)
C2 0.077(4) 0.065(4) 0.152(8) 0.000 0.000 0.005(3)
N3 0.099(5) 0.173(5) 0.173(5) -0.087(6) -0.051(4) 0.051(4)
C4 0.102(5) 0.080(4) 0.213(8) 0.000 0.000 0.011(4)
C6 0.079(4) 0.079(4) 0.176(9) 0.000 0.000 0.025(5)
C5 0.128(7) 0.106(7) 0.196(10) 0.000 0.000 0.000
O0AA 0.102(17) 0.198(18) 0.198(18) 0.000 0.000 0.000

loop_
_atom_type_symbol
_atom_type_description
_atom_type_scat_dispersion_real
_atom_type_scat_dispersion_imag
_atom_type_scat_source
C C 0.0181 0.0091 'International Tables Vol C Tables 4.2.6.8 and 6.1.1.4'
H H 0.0000 0.0000 'International Tables Vol C Tables 4.2.6.8 and 6.1.1.4'
N N 0.0311 0.0180 'International Tables Vol C Tables 4.2.6.8 and 6.1.1.4'
O O 0.0492 0.0322 'International Tables Vol C Tables 4.2.6.8 and 6.1.1.4'
Zn Zn -1.5491 0.6778 'International Tables Vol C Tables 4.2.6.8 and 6.1.1.4'

loop_
_geom_angle_atom_site_label_1
_geom_angle_atom_site_label_2
_geom_angle_atom_site_label_3
_geom_angle
_geom_angle_site_symmetry_1
_geom_angle_site_symmetry_3
_geom_angle_publ_flag
O1 Zn1 N1 116.50(14) . 26_556 ?
O1 Zn1 N1 116.50(14) . . ?
O1 Zn1 O3 99.7(3) . . ?
N1 Zn1 N1 107.0(2) 26_556 . ?
O3 Zn1 N1 108.20(16) . 26_556 ?
O3 Zn1 N1 108.20(16) . . ?
C1 O1 Zn1 111.8(6) . . ?
C7 N1 Zn1 136.9(4) . . ?
C7 N1 N2 104.7(4) . . ?
N2 N1 Zn1 117.7(3) . . ?
C6 O3 Zn1 167.2(9) . . ?
N1 C7 N1 112.3(6) . 42_566 ?
N1 C7 N3 123.3(3) . . ?
N1 C7 N3 123.3(3) 42_566 . ?
O2 C1 O1 122.9(8) . . ?
O2 C1 C2 117.9(7) . . ?
O1 C1 C2 119.2(8) . . ?
C2 C3 C2 123.0(11) . 3_556 ?
N2 N2 N1 109.1(3) 42_566 . ?
C3 C2 C1 120.6(8) . . ?
C3 C2 C4 120.1(9) . . ?
C4 C2 C1 119.3(8) . . ?
C2 C4 C5 115.8(12) . . ?
O3 C6 O3 148.4(16) . 13_556 ?
C4 C5 C4 125.0(17) 3_556 . ?

loop_
_geom_bond_atom_site_label_1
_geom_bond_atom_site_label_2
_geom_bond_distance
_geom_bond_site_symmetry_2
_geom_bond_publ_flag
Zn1 O1 1.956(6) . ?
Zn1 N1 2.012(4) . ?
Zn1 N1 2.012(4) 26_556 ?
Zn1 O3 1.977(5) . ?
O2 C1 1.245(9) . ?
O1 C1 1.248(9) . ?
N1 C7 1.306(5) . ?
N1 N2 1.345(6) . ?
O3 C6 1.138(7) . ?
C7 N3 1.358(11) . ?
C1 C2 1.518(12) . ?
C3 C2 1.344(10) . ?
C3 C2 1.344(10) 3_556 ?
N2 N2 1.289(11) 42_566 ?
C2 C4 1.372(13) . ?
C4 C5 1.376(14) . ?

loop_
_smtbx_masks_void_nr
_smtbx_masks_void_average_x
_smtbx_masks_void_average_y
_smtbx_masks_void_average_z
_smtbx_masks_void_volume
_smtbx_masks_void_count_electrons
_smtbx_masks_void_content
1 -0.960 -0.225 -0.543 16558.2 2689.4 ?
